data_7131413
loop_
_publ_author_name
'Thai, Phong'
'Frey, Brandon L.'
'Figgins, Matthew T.'
'Thompson, Richard R.'
'Carmieli, Raanan'
'Powers, David C.'

_publ_section_title
;
 Selective multi-electron aggregation at a hypervalent iodine center by
 sequential disproportionation.
;
_journal_issue 29
_journal_name_full 'Chemical communications (Cambridge, England)'
_journal_page_first 4308
_journal_page_last 4311
_journal_paper_doi 10.1039/d3cc00549f
_journal_volume 59
_journal_year 2023
_chemical_formula_moiety 'C10 H14 I O3 S, B F4'
_chemical_formula_sum 'C10 H14 B F4 I O3 S'
_chemical_formula_weight 427.98
_space_group_crystal_system orthorhombic
_space_group_IT_number 19
_space_group_name_Hall 'P 2ac 2ab'
_space_group_name_H-M_alt 'P 21 21 21'
_atom_sites_solution_hydrogens mixed
_atom_sites_solution_primary dual
_audit_creation_date 2022-11-30
_audit_creation_method
;
Olex2 1.5
(compiled 2022.04.07 svn.rca3783a0 for OlexSys, GUI svn.r6498)
;
_audit_update_record
;
2023-01-07 deposited with the CCDC.	2023-03-15 downloaded from the CCDC.
;
_cell_angle_alpha 90
_cell_angle_beta 90
_cell_angle_gamma 90
_cell_formula_units_Z 4
_cell_length_a 5.647(2)
_cell_length_b 10.259(3)
_cell_length_c 24.055(1)
_cell_measurement_reflns_used 3850
_cell_measurement_temperature 110.00
_cell_measurement_theta_max 23.778
_cell_measurement_theta_min 2.158
_cell_volume 1393.6(6)
_computing_cell_refinement 'SAINT V8.38A (Bruker, 2018)'
_computing_data_reduction 'SAINT V8.38A (Bruker, 2018)'
_computing_molecular_graphics 'Olex2 1.5 (Dolomanov et al., 2009)'
_computing_publication_material 'Olex2 1.5 (Dolomanov et al., 2009)'
_computing_structure_refinement 'XL  (Sheldrick, 2008)'
_computing_structure_solution 'SHELXT 2014/5 (Sheldrick, 2014)'
_diffrn_ambient_temperature 110.00
_diffrn_measured_fraction_theta_full 0.995
_diffrn_measured_fraction_theta_max 0.995
_diffrn_measurement_device_type 'Bruker APEX-II CCD'
_diffrn_measurement_method '\f and \w scans'
_diffrn_radiation_type MoK\a
_diffrn_radiation_wavelength 0.71073
_diffrn_reflns_av_R_equivalents 0.0598
_diffrn_reflns_av_unetI/netI 0.0600
_diffrn_reflns_Laue_measured_fraction_full 0.995
_diffrn_reflns_Laue_measured_fraction_max 0.995
_diffrn_reflns_limit_h_max 6
_diffrn_reflns_limit_h_min -6
_diffrn_reflns_limit_k_max 11
_diffrn_reflns_limit_k_min -11
_diffrn_reflns_limit_l_max 27
_diffrn_reflns_limit_l_min -20
_diffrn_reflns_number 7549
_diffrn_reflns_point_group_measured_fraction_full 0.989
_diffrn_reflns_point_group_measured_fraction_max 0.989
_diffrn_reflns_theta_full 23.819
_diffrn_reflns_theta_max 23.819
_diffrn_reflns_theta_min 2.609
_diffrn_source_current 1.0
_diffrn_source_power 0.05
_diffrn_source_voltage 50.0
_diffrn_standards_number 0
_exptl_absorpt_coefficient_mu 2.496
_exptl_absorpt_correction_T_max 0.7450
_exptl_absorpt_correction_T_min 0.5276
_exptl_absorpt_correction_type multi-scan
_exptl_absorpt_process_details
;
SADABS-2016/2 (Bruker,2016/2) was used for absorption correction.
wR2(int) was 0.1101 before and 0.0751 after correction.
The Ratio of minimum to maximum transmission is 0.7082.
The \l/2 correction factor is Not present.
;
_exptl_crystal_colour colourless
_exptl_crystal_colour_primary colourless
_exptl_crystal_density_diffrn 2.040
_exptl_crystal_description needle
_exptl_crystal_F_000 832
_exptl_crystal_size_max 0.05
_exptl_crystal_size_mid 0.02
_exptl_crystal_size_min 0.01
_refine_diff_density_max 1.627
_refine_diff_density_min -1.320
_refine_diff_density_rms 0.200
_refine_ls_abs_structure_details
;
 Flack x determined using 730 quotients [(I+)-(I-)]/[(I+)+(I-)]
 (Parsons, Flack and Wagner, Acta Cryst. B69 (2013) 249-259).
;
_refine_ls_abs_structure_Flack 0.06(2)
_refine_ls_extinction_method none
_refine_ls_goodness_of_fit_ref 1.246
_refine_ls_hydrogen_treatment constr
_refine_ls_matrix_type full
_refine_ls_number_parameters 187
_refine_ls_number_reflns 2135
_refine_ls_number_restraints 9
_refine_ls_restrained_S_all 1.243
_refine_ls_R_factor_all 0.0577
_refine_ls_R_factor_gt 0.0537
_refine_ls_shift/su_max 0.000
_refine_ls_shift/su_mean 0.000
_refine_ls_structure_factor_coef Fsqd
_refine_ls_weighting_details 'w=1/[\s^2^(Fo^2^)+(0.0249P)^2^+12.0505P] where P=(Fo^2^+2Fc^2^)/3'
_refine_ls_weighting_scheme calc
_refine_ls_wR_factor_gt 0.1145
_refine_ls_wR_factor_ref 0.1195
_reflns_Friedel_coverage 0.659
_reflns_Friedel_fraction_full 0.979
_reflns_Friedel_fraction_max 0.979
_reflns_number_gt 2048
_reflns_number_total 2135
_reflns_threshold_expression 'I > 2\s(I)'
_cod_data_source_file d3cc00549f2.cif
_cod_data_source_block blf_pt_oxidizedproduct_0m
_cod_depositor_comments 'Adding full bibliography for 7131411--7131416.cif.'
_cod_original_cell_volume 1393.7(6)
_cod_database_code 7131413
_shelx_shelxl_version_number 2014/7
_shelx_space_group_comment
;
The symmetry employed for this shelxl refinement is uniquely defined
by the following loop, which should always be used as a source of
symmetry information in preference to the above space-group names.
They are only intended as comments.
;
_shelx_estimated_absorpt_t_max 0.975
_shelx_estimated_absorpt_t_min 0.885
_olex2_refinement_description
;
1. Fixed Uiso
 At 1.2 times of:
  All C(H) groups
 At 1.5 times of:
  All C(H,H,H) groups, All O(H) groups
2. Uiso/Uaniso restraints and constraints
C5 \\sim C6: within 2A with sigma of 0.04 and sigma for terminal atoms of 0.08
within 2A
3. Rigid body (RIGU) restrains
 C5, C6
 with sigma for 1-2 distances of 0.004 and sigma for 1-3 distances of 0.004
4.a Free rotating group:
 O3(H3)
4.b Aromatic/amide H refined with riding coordinates:
 C3(H3A), C4(H4), C5(H5), C6(H6)
4.c Idealised Me refined as rotating group:
 C8(H8A,H8B,H8C), C9(H9A,H9B,H9C), C10(H10A,H10B,H10C)
;
_olex2_submission_special_instructions 'No special instructions were received'

loop_
_space_group_symop_operation_xyz
'x, y, z'
'-x+1/2, -y, z+1/2'
'-x, y+1/2, -z+1/2'
'x+1/2, -y+1/2, -z'

loop_
_atom_site_label
_atom_site_type_symbol
_atom_site_fract_x
_atom_site_fract_y
_atom_site_fract_z
_atom_site_U_iso_or_equiv
_atom_site_adp_type
_atom_site_occupancy
_atom_site_site_symmetry_order
_atom_site_calc_flag
_atom_site_refinement_flags_posn
_atom_site_refinement_flags_adp
_atom_site_refinement_flags_occupancy
_atom_site_disorder_assembly
_atom_site_disorder_group
I1 I -0.02299(16) 0.35260(9) 0.58455(4) 0.0234(3) Uani 1 1 d . . . . .
S1 S -0.0108(7) 0.6204(3) 0.66524(14) 0.0172(8) Uani 1 1 d . . . . .
O1 O -0.1194(18) 0.7459(9) 0.6697(4) 0.020(2) Uani 1 1 d . . . . .
O2 O -0.1674(17) 0.5093(10) 0.6528(4) 0.020(2) Uani 1 1 d . . . . .
O3 O 0.131(2) 0.2541(11) 0.5266(5) 0.031(3) Uani 1 1 d G . . . .
H3 H 0.2023 0.2028 0.5500 0.046 Uiso 1 1 d G U . . .
C1 C 0.214(2) 0.5105(15) 0.5757(7) 0.019(4) Uani 1 1 d . . . . .
C2 C 0.198(3) 0.6202(15) 0.6091(6) 0.018(4) Uani 1 1 d . . . . .
C3 C 0.339(3) 0.7256(14) 0.6009(6) 0.020(4) Uani 1 1 d . . . . .
H3A H 0.3245 0.7999 0.6242 0.024 Uiso 1 1 calc R U . . .
C4 C 0.505(3) 0.7241(12) 0.5579(6) 0.022(3) Uani 1 1 d . . . . .
H4 H 0.6043 0.7973 0.5514 0.026 Uiso 1 1 calc R U . . .
C5 C 0.522(3) 0.6145(12) 0.5251(6) 0.020(3) Uani 1 1 d . U . . .
H5 H 0.6360 0.6123 0.4961 0.024 Uiso 1 1 calc R U . . .
C6 C 0.378(3) 0.5082(14) 0.5332(7) 0.020(3) Uani 1 1 d . U . . .
H6 H 0.3916 0.4339 0.5098 0.024 Uiso 1 1 calc R U . . .
C7 C 0.147(3) 0.5838(14) 0.7293(6) 0.018(3) Uani 1 1 d . . . . .
C8 C 0.286(3) 0.4542(14) 0.7216(7) 0.023(4) Uani 1 1 d . . . . .
H8A H 0.1779 0.3862 0.7083 0.034 Uiso 1 1 calc R U . . .
H8B H 0.3546 0.4276 0.7572 0.034 Uiso 1 1 calc R U . . .
H8C H 0.4128 0.4671 0.6943 0.034 Uiso 1 1 calc R U . . .
C9 C -0.046(3) 0.5692(14) 0.7737(6) 0.023(4) Uani 1 1 d . . . . .
H9A H -0.1255 0.6531 0.7791 0.035 Uiso 1 1 calc R U . . .
H9B H 0.0266 0.5414 0.8088 0.035 Uiso 1 1 calc R U . . .
H9C H -0.1612 0.5038 0.7616 0.035 Uiso 1 1 calc R U . . .
C10 C 0.319(3) 0.6988(13) 0.7417(7) 0.022(4) Uani 1 1 d . . . . .
H10A H 0.4407 0.7028 0.7127 0.033 Uiso 1 1 calc R U . . .
H10B H 0.3940 0.6853 0.7779 0.033 Uiso 1 1 calc R U . . .
H10C H 0.2297 0.7808 0.7422 0.033 Uiso 1 1 calc R U . . .
F1 F 0.484(2) 0.2200(7) 0.6186(4) 0.034(2) Uani 1 1 d . . . . .
F2 F 0.4140(16) 0.0535(9) 0.5572(4) 0.033(2) Uani 1 1 d . . . . .
F3 F 0.7836(16) 0.0880(10) 0.5929(4) 0.037(2) Uani 1 1 d . . . . .
F4 F 0.492(2) 0.0090(8) 0.6485(4) 0.039(2) Uani 1 1 d . . . . .
B1 B 0.546(4) 0.095(2) 0.6046(8) 0.033(5) Uani 1 1 d . . . . .

loop_
_atom_site_aniso_label
_atom_site_aniso_U_11
_atom_site_aniso_U_22
_atom_site_aniso_U_33
_atom_site_aniso_U_23
_atom_site_aniso_U_13
_atom_site_aniso_U_12
I1 0.0151(5) 0.0271(5) 0.0281(5) -0.0088(4) 0.0031(5) -0.0053(5)
S1 0.0144(17) 0.0112(17) 0.0259(18) -0.0021(13) 0.0015(18) 0.0006(18)
O1 0.025(6) 0.008(5) 0.027(6) 0.001(5) -0.001(5) 0.006(4)
O2 0.014(5) 0.020(6) 0.026(6) -0.011(5) 0.003(5) -0.003(5)
O3 0.030(7) 0.026(7) 0.037(8) -0.013(6) 0.009(6) 0.000(5)
C1 0.009(7) 0.022(8) 0.027(10) 0.001(7) -0.003(7) -0.004(6)
C2 0.018(8) 0.024(9) 0.014(8) -0.001(7) -0.001(6) 0.007(7)
C3 0.021(8) 0.015(8) 0.025(10) 0.000(7) -0.008(7) -0.003(7)
C4 0.016(8) 0.012(7) 0.038(8) 0.004(6) -0.001(9) -0.003(8)
C5 0.019(7) 0.017(6) 0.023(7) 0.000(5) 0.002(7) 0.007(6)
C6 0.021(7) 0.011(6) 0.027(9) -0.003(6) 0.000(7) 0.008(5)
C7 0.020(8) 0.018(8) 0.016(8) 0.003(6) -0.003(7) -0.001(7)
C8 0.020(9) 0.015(8) 0.034(10) -0.012(7) 0.000(7) 0.004(7)
C9 0.024(9) 0.021(8) 0.025(8) -0.005(6) 0.005(8) 0.006(8)
C10 0.036(10) 0.012(8) 0.017(9) 0.001(7) -0.006(8) -0.005(7)
F1 0.039(6) 0.022(5) 0.041(5) -0.005(4) -0.007(6) 0.012(6)
F2 0.034(6) 0.031(5) 0.035(6) 0.005(4) -0.011(4) -0.002(4)
F3 0.027(5) 0.051(6) 0.033(6) -0.003(5) 0.001(5) -0.008(5)
F4 0.044(6) 0.038(5) 0.035(5) -0.001(4) -0.005(6) -0.001(6)
B1 0.025(11) 0.043(11) 0.031(11) 0.008(8) -0.006(9) 0.005(10)

loop_
_atom_type_symbol
_atom_type_description
_atom_type_scat_dispersion_real
_atom_type_scat_dispersion_imag
_atom_type_scat_source
C C 0.0033 0.0016 'International Tables Vol C Tables 4.2.6.8 and 6.1.1.4'
H H 0.0000 0.0000 'International Tables Vol C Tables 4.2.6.8 and 6.1.1.4'
B B 0.0013 0.0007 'International Tables Vol C Tables 4.2.6.8 and 6.1.1.4'
F F 0.0171 0.0103 'International Tables Vol C Tables 4.2.6.8 and 6.1.1.4'
I I -0.4742 1.8119 'International Tables Vol C Tables 4.2.6.8 and 6.1.1.4'
O O 0.0106 0.0060 'International Tables Vol C Tables 4.2.6.8 and 6.1.1.4'
S S 0.1246 0.1234 'International Tables Vol C Tables 4.2.6.8 and 6.1.1.4'

loop_
_geom_angle_atom_site_label_1
_geom_angle_atom_site_label_2
_geom_angle_atom_site_label_3
_geom_angle
_geom_angle_site_symmetry_1
_geom_angle_site_symmetry_3
_geom_angle_publ_flag
O3 I1 O2 169.4(4) . . ?
O3 I1 C1 92.6(6) . . ?
C1 I1 O2 76.9(5) . . ?
O1 S1 O2 117.1(6) . . ?
O1 S1 C2 109.8(7) . . ?
O1 S1 C7 109.4(7) . . ?
O2 S1 C2 103.9(7) . . ?
O2 S1 C7 107.9(7) . . ?
C2 S1 C7 108.4(7) . . ?
S1 O2 I1 116.5(5) . . ?
I1 O3 H3 93.4 . . ?
C2 C1 I1 121.7(11) . . ?
C6 C1 I1 119.1(11) . . ?
C6 C1 C2 119.0(14) . . ?
C1 C2 S1 118.6(12) . . ?
C3 C2 S1 119.6(12) . . ?
C3 C2 C1 121.8(14) . . ?
C2 C3 H3A 120.2 . . ?
C2 C3 C4 119.5(14) . . ?
C4 C3 H3A 120.2 . . ?
C3 C4 H4 120.7 . . ?
C5 C4 C3 118.7(14) . . ?
C5 C4 H4 120.7 . . ?
C4 C5 H5 119.1 . . ?
C6 C5 C4 121.7(15) . . ?
C6 C5 H5 119.1 . . ?
C1 C6 H6 120.4 . . ?
C5 C6 C1 119.3(14) . . ?
C5 C6 H6 120.4 . . ?
C8 C7 S1 108.8(11) . . ?
C8 C7 C10 110.9(13) . . ?
C9 C7 S1 105.2(11) . . ?
C9 C7 C8 111.0(12) . . ?
C9 C7 C10 112.5(13) . . ?
C10 C7 S1 108.1(10) . . ?
C7 C8 H8A 109.5 . . ?
C7 C8 H8B 109.5 . . ?
C7 C8 H8C 109.5 . . ?
H8A C8 H8B 109.5 . . ?
H8A C8 H8C 109.5 . . ?
H8B C8 H8C 109.5 . . ?
C7 C9 H9A 109.5 . . ?
C7 C9 H9B 109.5 . . ?
C7 C9 H9C 109.5 . . ?
H9A C9 H9B 109.5 . . ?
H9A C9 H9C 109.5 . . ?
H9B C9 H9C 109.5 . . ?
C7 C10 H10A 109.5 . . ?
C7 C10 H10B 109.5 . . ?
C7 C10 H10C 109.5 . . ?
H10A C10 H10B 109.5 . . ?
H10A C10 H10C 109.5 . . ?
H10B C10 H10C 109.5 . . ?
F1 B1 F2 110.0(15) . . ?
F1 B1 F4 110.2(15) . . ?
F3 B1 F1 110.3(16) . . ?
F3 B1 F2 109.5(15) . . ?
F3 B1 F4 109.5(15) . . ?
F4 B1 F2 107.4(15) . . ?

loop_
_geom_bond_atom_site_label_1
_geom_bond_atom_site_label_2
_geom_bond_distance
_geom_bond_site_symmetry_2
_geom_bond_publ_flag
I1 O2 2.438(10) . ?
I1 O3 1.928(11) . ?
I1 C1 2.111(14) . ?
S1 O1 1.430(10) . ?
S1 O2 1.474(10) . ?
S1 C2 1.794(15) . ?
S1 C7 1.819(15) . ?
O3 H3 0.8699 . ?
C1 C2 1.38(2) . ?
C1 C6 1.38(2) . ?
C2 C3 1.36(2) . ?
C3 H3A 0.9500 . ?
C3 C4 1.40(2) . ?
C4 H4 0.9500 . ?
C4 C5 1.378(18) . ?
C5 H5 0.9500 . ?
C5 C6 1.37(2) . ?
C6 H6 0.9500 . ?
C7 C8 1.55(2) . ?
C7 C9 1.53(2) . ?
C7 C10 1.56(2) . ?
C8 H8A 0.9800 . ?
C8 H8B 0.9800 . ?
C8 H8C 0.9800 . ?
C9 H9A 0.9800 . ?
C9 H9B 0.9800 . ?
C9 H9C 0.9800 . ?
C10 H10A 0.9800 . ?
C10 H10B 0.9800 . ?
C10 H10C 0.9800 . ?
F1 B1 1.37(2) . ?
F2 B1 1.43(2) . ?
F3 B1 1.37(2) . ?
F4 B1 1.41(2) . ?

loop_
_geom_torsion_atom_site_label_1
_geom_torsion_atom_site_label_2
_geom_torsion_atom_site_label_3
_geom_torsion_atom_site_label_4
_geom_torsion
_geom_torsion_site_symmetry_1
_geom_torsion_site_symmetry_2
_geom_torsion_site_symmetry_3
_geom_torsion_site_symmetry_4
_geom_torsion_publ_flag
I1 C1 C2 S1 6.0(17) . . . . ?
I1 C1 C2 C3 -175.2(11) . . . . ?
I1 C1 C6 C5 175.8(11) . . . . ?
S1 C2 C3 C4 178.6(11) . . . . ?
O1 S1 O2 I1 137.2(6) . . . . ?
O1 S1 C2 C1 -140.8(12) . . . . ?
O1 S1 C2 C3 40.4(14) . . . . ?
O1 S1 C7 C8 -174.1(10) . . . . ?
O1 S1 C7 C9 67.0(11) . . . . ?
O1 S1 C7 C10 -53.5(12) . . . . ?
O2 S1 C2 C1 -14.9(14) . . . . ?
O2 S1 C2 C3 166.3(12) . . . . ?
O2 S1 C7 C8 57.6(12) . . . . ?
O2 S1 C7 C9 -61.4(11) . . . . ?
O2 S1 C7 C10 178.2(10) . . . . ?
C1 C2 C3 C4 0(2) . . . . ?
C2 S1 O2 I1 15.9(8) . . . . ?
C2 S1 C7 C8 -54.3(12) . . . . ?
C2 S1 C7 C9 -173.3(9) . . . . ?
C2 S1 C7 C10 66.3(12) . . . . ?
C2 C1 C6 C5 0(2) . . . . ?
C2 C3 C4 C5 0(2) . . . . ?
C3 C4 C5 C6 1(2) . . . . ?
C4 C5 C6 C1 -1(2) . . . . ?
C6 C1 C2 S1 -178.4(11) . . . . ?
C6 C1 C2 C3 0(2) . . . . ?
C7 S1 O2 I1 -99.0(7) . . . . ?
C7 S1 C2 C1 99.7(13) . . . . ?
C7 S1 C2 C3 -79.1(13) . . . . ?
